data_7235060
loop_
_publ_author_name
'Xin He'
'Tong Shan'
'Xiangyang Tang'
'Yu Gao'
'Jinyu Li'
'Bing Yang'
'Ping Lu'

_publ_section_title
;
 Highly efficient organic light emitting diodes based on a D-A-D type
 dibenzothiophene derivative exhibiting thermally activated delayed
 fluorescence with small deltaEST
;
_journal_name_full 'Journal of Materials Chemistry C'
_journal_page_first 10205
_journal_page_last 10208
_journal_paper_doi 10.1039/C6TC03382B
_journal_volume 4
_journal_year 2016
_chemical_formula_moiety 'C62 H42 N2 O2 S'
_chemical_formula_sum 'C62 H42 N2 O2 S'
_chemical_formula_weight 879.04
_chemical_name_systematic DPAC-DBTDO
_space_group_IT_number 2
_space_group_name_Hall '-P 1'
_space_group_name_H-M_alt 'P -1'
_symmetry_cell_setting triclinic
_symmetry_space_group_name_Hall '-P 1'
_symmetry_space_group_name_H-M 'P -1'
_atom_sites_solution_hydrogens geom
_atom_sites_solution_primary direct
_atom_sites_solution_secondary difmap
_cell_angle_alpha 97.46(3)
_cell_angle_beta 91.84(3)
_cell_angle_gamma 105.68(3)
_cell_formula_units_Z 2
_cell_length_a 9.907(2)
_cell_length_b 14.375(3)
_cell_length_c 16.621(3)
_cell_measurement_reflns_used 17331
_cell_measurement_temperature 293(2)
_cell_measurement_theta_max 27.51
_cell_measurement_theta_min 3.03
_cell_volume 2254.1(9)
_computing_cell_refinement RAPID-AUTO
_computing_data_collection 'RAPID-AUTO (Rigaku Corporation, 1998)'
_computing_data_reduction 'CrystalStructure (Rigaku/MSC and Rigaku Corporation, 2002)'
_computing_molecular_graphics 'SHELXTL (Sheldrick, 2008)'
_computing_publication_material SHELXL-97
_computing_structure_refinement 'SHELXL-97 (Sheldrick, 2008)'
_computing_structure_solution 'SHELXS-97 (Sheldrick, 2008)'
_diffrn_ambient_temperature 293(2)
_diffrn_measured_fraction_theta_full 0.984
_diffrn_measured_fraction_theta_max 0.984
_diffrn_measurement_device_type 'Rigaku RAXIS-RAPID'
_diffrn_measurement_method '\w scans'
_diffrn_radiation_monochromator graphite
_diffrn_radiation_source 'fine-focus sealed tube'
_diffrn_radiation_type MoK\a
_diffrn_radiation_wavelength 0.71073
_diffrn_reflns_av_R_equivalents 0.0285
_diffrn_reflns_av_sigmaI/netI 0.0402
_diffrn_reflns_limit_h_max 12
_diffrn_reflns_limit_h_min -12
_diffrn_reflns_limit_k_max 18
_diffrn_reflns_limit_k_min -18
_diffrn_reflns_limit_l_max 21
_diffrn_reflns_limit_l_min -21
_diffrn_reflns_number 21929
_diffrn_reflns_theta_full 27.48
_diffrn_reflns_theta_max 27.48
_diffrn_reflns_theta_min 3.03
_exptl_absorpt_coefficient_mu 0.122
_exptl_absorpt_correction_T_max 0.9879
_exptl_absorpt_correction_T_min 0.9843
_exptl_absorpt_correction_type multi-scan
_exptl_crystal_colour 'sky blue'
_exptl_crystal_density_diffrn 1.295
_exptl_crystal_density_method 'not measured'
_exptl_crystal_description block
_exptl_crystal_F_000 920
_exptl_crystal_preparation ', Luminescent'
_exptl_crystal_recrystallization_method 'Vapour deposition'
_exptl_crystal_size_max 0.13
_exptl_crystal_size_mid 0.12
_exptl_crystal_size_min 0.10
_refine_diff_density_max 0.273
_refine_diff_density_min -0.329
_refine_diff_density_rms 0.060
_refine_ls_extinction_method none
_refine_ls_goodness_of_fit_ref 1.030
_refine_ls_hydrogen_treatment constr
_refine_ls_matrix_type full
_refine_ls_number_parameters 604
_refine_ls_number_reflns 10167
_refine_ls_number_restraints 0
_refine_ls_restrained_S_all 1.030
_refine_ls_R_factor_all 0.0714
_refine_ls_R_factor_gt 0.0485
_refine_ls_shift/su_max 0.001
_refine_ls_shift/su_mean 0.000
_refine_ls_structure_factor_coef Fsqd
_refine_ls_weighting_details 'calc w=1/[\s^2^(Fo^2^)+(0.1053P)^2^+0.0000P] where P=(Fo^2^+2Fc^2^)/3'
_refine_ls_weighting_scheme calc
_refine_ls_wR_factor_gt 0.1427
_refine_ls_wR_factor_ref 0.1627
_reflns_number_gt 7224
_reflns_number_total 10167
_reflns_threshold_expression >2sigma(I)
_cod_data_source_file J-Mater-Chem-C-2016-4-10205.cif
_cod_data_source_block hx-d-sfo
_cod_original_cell_volume 2253.9(8)
_cod_database_code 7235060

loop_
_symmetry_equiv_pos_as_xyz
'x, y, z'
'-x, -y, -z'

loop_
_atom_site_label
_atom_site_type_symbol
_atom_site_fract_x
_atom_site_fract_y
_atom_site_fract_z
_atom_site_U_iso_or_equiv
_atom_site_adp_type
_atom_site_occupancy
_atom_site_symmetry_multiplicity
_atom_site_calc_flag
_atom_site_refinement_flags
_atom_site_disorder_assembly
_atom_site_disorder_group
C1 C 0.48475(17) 1.22559(12) 0.36117(10) 0.0307(4) Uani 1 1 d . . .
C2 C 0.62737(19) 1.27656(15) 0.36349(12) 0.0430(4) Uani 1 1 d . . .
H2 H 0.6818 1.2597 0.3225 0.052 Uiso 1 1 calc R . .
C3 C 0.6884(2) 1.35124(18) 0.42549(14) 0.0536(6) Uani 1 1 d . . .
H3 H 0.7830 1.3846 0.4258 0.064 Uiso 1 1 calc R . .
C4 C 0.6089(2) 1.37662(18) 0.48730(14) 0.0592(6) Uani 1 1 d . . .
H4 H 0.6483 1.4287 0.5280 0.071 Uiso 1 1 calc R . .
C5 C 0.4708(2) 1.32360(16) 0.48751(13) 0.0500(5) Uani 1 1 d . . .
H5 H 0.4182 1.3399 0.5297 0.060 Uiso 1 1 calc R . .
C6 C 0.40682(18) 1.24625(13) 0.42681(10) 0.0334(4) Uani 1 1 d . . .
C7 C 0.26053(17) 1.17938(12) 0.43673(10) 0.0306(4) Uani 1 1 d . . .
C8 C 0.16680(18) 1.24101(14) 0.47483(11) 0.0373(4) Uani 1 1 d . . .
C9 C 0.1632(3) 1.32562(17) 0.44506(16) 0.0578(6) Uani 1 1 d . . .
H9 H 0.2175 1.3447 0.4023 0.069 Uiso 1 1 calc R . .
C10 C 0.0803(3) 1.3827(2) 0.4777(2) 0.0822(9) Uani 1 1 d . . .
H10 H 0.0805 1.4399 0.4571 0.099 Uiso 1 1 calc R . .
C11 C -0.0017(3) 1.3559(3) 0.5398(2) 0.0803(10) Uani 1 1 d . . .
H11 H -0.0551 1.3953 0.5626 0.096 Uiso 1 1 calc R . .
C12 C -0.0043(2) 1.2708(3) 0.56789(17) 0.0741(9) Uani 1 1 d . . .
H12 H -0.0623 1.2509 0.6090 0.089 Uiso 1 1 calc R . .
C13 C 0.0793(2) 1.21265(19) 0.53573(14) 0.0545(6) Uani 1 1 d . . .
H13 H 0.0761 1.1545 0.5554 0.065 Uiso 1 1 calc R . .
C14 C 0.28472(18) 1.10559(13) 0.49205(11) 0.0344(4) Uani 1 1 d . . .
C15 C 0.3319(3) 1.13704(17) 0.57372(13) 0.0580(6) Uani 1 1 d . . .
H15 H 0.3471 1.2025 0.5947 0.070 Uiso 1 1 calc R . .
C16 C 0.3563(3) 1.07368(19) 0.62387(15) 0.0657(7) Uani 1 1 d . . .
H16 H 0.3856 1.0965 0.6783 0.079 Uiso 1 1 calc R . .
C17 C 0.3379(3) 0.97679(18) 0.59452(15) 0.0602(6) Uani 1 1 d . . .
H17 H 0.3563 0.9342 0.6282 0.072 Uiso 1 1 calc R . .
C18 C 0.2921(3) 0.94458(17) 0.51493(15) 0.0644(7) Uani 1 1 d . . .
H18 H 0.2784 0.8792 0.4942 0.077 Uiso 1 1 calc R . .
C19 C 0.2655(3) 1.00810(16) 0.46458(13) 0.0539(6) Uani 1 1 d . . .
H19 H 0.2338 0.9842 0.4106 0.065 Uiso 1 1 calc R . .
C20 C 0.19162(17) 1.12657(13) 0.35328(10) 0.0325(4) Uani 1 1 d . . .
C21 C 0.0464(2) 1.08604(16) 0.34188(12) 0.0462(5) Uani 1 1 d . . .
H21 H -0.0086 1.0935 0.3853 0.055 Uiso 1 1 calc R . .
C22 C -0.0182(2) 1.03531(17) 0.26838(14) 0.0527(6) Uani 1 1 d . . .
H22 H -0.1151 1.0084 0.2627 0.063 Uiso 1 1 calc R . .
C23 C 0.0623(2) 1.02479(15) 0.20317(12) 0.0445(5) Uani 1 1 d . . .
H23 H 0.0194 0.9910 0.1533 0.053 Uiso 1 1 calc R . .
C24 C 0.2059(2) 1.06432(13) 0.21211(11) 0.0368(4) Uani 1 1 d . . .
H24 H 0.2593 1.0575 0.1679 0.044 Uiso 1 1 calc R . .
C25 C 0.27263(17) 1.11470(12) 0.28700(10) 0.0296(3) Uani 1 1 d . . .
C26 C 0.50015(18) 1.13471(13) 0.22743(10) 0.0328(4) Uani 1 1 d . . .
C27 C 0.51534(17) 1.04092(12) 0.20762(10) 0.0311(4) Uani 1 1 d . . .
H27 H 0.4725 0.9912 0.2368 0.037 Uiso 1 1 calc R . .
C28 C 0.59614(17) 1.02322(12) 0.14308(10) 0.0293(3) Uani 1 1 d . . .
C29 C 0.66193(17) 1.09998(13) 0.10264(10) 0.0314(4) Uani 1 1 d . . .
C30 C 0.6435(2) 1.19187(14) 0.11962(11) 0.0403(4) Uani 1 1 d . . .
H30 H 0.6861 1.2414 0.0902 0.048 Uiso 1 1 calc R . .
C31 C 0.5595(2) 1.20824(14) 0.18197(12) 0.0411(4) Uani 1 1 d . . .
H31 H 0.5427 1.2690 0.1935 0.049 Uiso 1 1 calc R . .
C32 C 0.62400(17) 0.92975(12) 0.11047(10) 0.0309(4) Uani 1 1 d . . .
C33 C 0.56271(18) 0.83720(13) 0.12910(11) 0.0343(4) Uani 1 1 d . . .
H33 H 0.4961 0.8279 0.1676 0.041 Uiso 1 1 calc R . .
C34 C 0.60235(19) 0.75802(13) 0.08929(11) 0.0362(4) Uani 1 1 d . . .
C35 C 0.7072(2) 0.77229(14) 0.03411(13) 0.0443(5) Uani 1 1 d . . .
H35 H 0.7374 0.7196 0.0112 0.053 Uiso 1 1 calc R . .
C36 C 0.76637(19) 0.86390(15) 0.01330(12) 0.0437(5) Uani 1 1 d . . .
H36 H 0.8340 0.8735 -0.0246 0.052 Uiso 1 1 calc R . .
C37 C 0.72148(17) 0.94090(13) 0.05087(11) 0.0331(4) Uani 1 1 d . . .
C38 C 0.5562(2) 0.62892(13) 0.17759(11) 0.0391(4) Uani 1 1 d . . .
C39 C 0.6913(2) 0.65763(17) 0.21589(14) 0.0530(5) Uani 1 1 d . . .
H39 H 0.7625 0.7038 0.1962 0.064 Uiso 1 1 calc R . .
C40 C 0.7186(3) 0.6169(2) 0.28340(16) 0.0685(8) Uani 1 1 d . . .
H40 H 0.8085 0.6361 0.3091 0.082 Uiso 1 1 calc R . .
C41 C 0.6131(3) 0.5478(2) 0.31308(15) 0.0708(8) Uani 1 1 d . . .
H41 H 0.6328 0.5188 0.3573 0.085 Uiso 1 1 calc R . .
C42 C 0.4794(3) 0.52248(17) 0.27673(13) 0.0564(6) Uani 1 1 d . . .
H42 H 0.4087 0.4768 0.2973 0.068 Uiso 1 1 calc R . .
C43 C 0.4469(2) 0.56346(14) 0.20973(11) 0.0406(4) Uani 1 1 d . . .
C44 C 0.2981(2) 0.55305(13) 0.17414(12) 0.0394(4) Uani 1 1 d . . .
C45 C 0.1871(2) 0.46722(14) 0.20021(13) 0.0464(5) Uani 1 1 d . . .
C46 C 0.2021(3) 0.37264(16) 0.18371(16) 0.0588(6) Uani 1 1 d . . .
H46 H 0.2813 0.3632 0.1591 0.071 Uiso 1 1 calc R . .
C47 C 0.1015(3) 0.29321(17) 0.20321(18) 0.0694(7) Uani 1 1 d . . .
H47 H 0.1133 0.2309 0.1919 0.083 Uiso 1 1 calc R . .
C48 C -0.0163(3) 0.3062(2) 0.23942(19) 0.0724(7) Uani 1 1 d . . .
H48 H -0.0841 0.2528 0.2527 0.087 Uiso 1 1 calc R . .
C49 C -0.0335(3) 0.3977(2) 0.25584(18) 0.0714(7) Uani 1 1 d . . .
H49 H -0.1135 0.4063 0.2800 0.086 Uiso 1 1 calc R . .
C50 C 0.0678(2) 0.47813(17) 0.23661(15) 0.0563(6) Uani 1 1 d . . .
H50 H 0.0550 0.5401 0.2484 0.068 Uiso 1 1 calc R . .
C51 C 0.30319(19) 0.54102(13) 0.08121(11) 0.0363(4) Uani 1 1 d . . .
C52 C 0.1951(2) 0.48154(15) 0.02732(13) 0.0477(5) Uani 1 1 d . . .
H52 H 0.1197 0.4388 0.0471 0.057 Uiso 1 1 calc R . .
C53 C 0.1978(2) 0.48493(17) -0.05604(14) 0.0542(6) Uani 1 1 d . . .
H53 H 0.1244 0.4448 -0.0914 0.065 Uiso 1 1 calc R . .
C54 C 0.3094(2) 0.54782(15) -0.08591(13) 0.0488(5) Uani 1 1 d . . .
H54 H 0.3106 0.5509 -0.1414 0.059 Uiso 1 1 calc R . .
C55 C 0.4190(2) 0.60603(14) -0.03386(12) 0.0411(4) Uani 1 1 d . . .
H55 H 0.4948 0.6475 -0.0546 0.049 Uiso 1 1 calc R . .
C56 C 0.41778(19) 0.60363(13) 0.04981(11) 0.0344(4) Uani 1 1 d . . .
C57 C 0.2647(2) 0.65132(13) 0.20185(12) 0.0403(4) Uani 1 1 d . . .
C58 C 0.1822(2) 0.68779(16) 0.15226(14) 0.0523(5) Uani 1 1 d . . .
H58 H 0.1470 0.6533 0.1012 0.063 Uiso 1 1 calc R . .
C59 C 0.1514(3) 0.77557(18) 0.17808(17) 0.0660(7) Uani 1 1 d . . .
H59 H 0.0958 0.7992 0.1443 0.079 Uiso 1 1 calc R . .
C60 C 0.2031(3) 0.82712(17) 0.25327(18) 0.0677(8) Uani 1 1 d . . .
H60 H 0.1818 0.8854 0.2705 0.081 Uiso 1 1 calc R . .
C61 C 0.2859(3) 0.79290(18) 0.30278(16) 0.0633(7) Uani 1 1 d . . .
H61 H 0.3221 0.8285 0.3533 0.076 Uiso 1 1 calc R . .
C62 C 0.3160(2) 0.70504(16) 0.27772(14) 0.0522(5) Uani 1 1 d . . .
H62 H 0.3712 0.6818 0.3121 0.063 Uiso 1 1 calc R . .
N1 N 0.42020(15) 1.15325(11) 0.29528(9) 0.0329(3) Uani 1 1 d . . .
N2 N 0.52836(16) 0.66221(11) 0.10467(9) 0.0376(3) Uani 1 1 d . . .
O1 O 0.71109(17) 1.06423(12) -0.05196(8) 0.0536(4) Uani 1 1 d . . .
O2 O 0.91342(14) 1.11014(11) 0.04841(10) 0.0536(4) Uani 1 1 d . . .
S1 S 0.76743(4) 1.06199(3) 0.02822(3) 0.03445(13) Uani 1 1 d . . .

loop_
_atom_site_aniso_label
_atom_site_aniso_U_11
_atom_site_aniso_U_22
_atom_site_aniso_U_33
_atom_site_aniso_U_23
_atom_site_aniso_U_13
_atom_site_aniso_U_12
C1 0.0319(8) 0.0341(8) 0.0287(8) 0.0063(7) 0.0049(7) 0.0125(7)
C2 0.0351(9) 0.0544(12) 0.0401(10) 0.0079(9) 0.0078(8) 0.0122(9)
C3 0.0339(10) 0.0657(14) 0.0496(12) 0.0034(11) 0.0034(9) -0.0034(10)
C4 0.0511(12) 0.0625(14) 0.0443(12) -0.0106(11) 0.0031(10) -0.0093(11)
C5 0.0462(11) 0.0560(12) 0.0368(10) -0.0095(9) 0.0080(9) 0.0025(10)
C6 0.0321(8) 0.0385(9) 0.0281(8) 0.0032(7) 0.0051(7) 0.0078(7)
C7 0.0293(8) 0.0356(9) 0.0254(8) 0.0001(7) 0.0044(6) 0.0080(7)
C8 0.0308(8) 0.0432(10) 0.0348(9) -0.0067(8) 0.0011(7) 0.0110(8)
C9 0.0627(14) 0.0550(13) 0.0614(15) 0.0076(11) 0.0069(11) 0.0261(12)
C10 0.086(2) 0.0705(18) 0.099(2) -0.0087(16) -0.0138(18) 0.0500(16)
C11 0.0538(15) 0.105(2) 0.084(2) -0.0300(19) -0.0049(14) 0.0451(16)
C12 0.0417(12) 0.111(2) 0.0635(16) -0.0184(16) 0.0138(11) 0.0245(14)
C13 0.0422(11) 0.0672(14) 0.0498(12) -0.0020(11) 0.0162(10) 0.0110(10)
C14 0.0321(8) 0.0387(9) 0.0312(9) 0.0030(7) 0.0032(7) 0.0085(7)
C15 0.0849(17) 0.0485(12) 0.0376(11) -0.0011(9) -0.0139(11) 0.0187(12)
C16 0.0891(18) 0.0631(15) 0.0412(12) 0.0054(11) -0.0208(12) 0.0186(14)
C17 0.0710(15) 0.0592(14) 0.0545(14) 0.0214(11) -0.0065(12) 0.0199(12)
C18 0.0984(19) 0.0424(12) 0.0527(14) 0.0062(10) -0.0034(13) 0.0214(13)
C19 0.0813(16) 0.0446(11) 0.0341(10) 0.0015(9) -0.0003(10) 0.0170(11)
C20 0.0316(8) 0.0378(9) 0.0277(8) 0.0032(7) 0.0028(7) 0.0097(7)
C21 0.0334(9) 0.0593(12) 0.0402(10) -0.0026(9) 0.0045(8) 0.0075(9)
C22 0.0360(10) 0.0630(14) 0.0508(12) -0.0042(11) -0.0049(9) 0.0065(10)
C23 0.0481(11) 0.0484(11) 0.0346(10) -0.0045(9) -0.0108(8) 0.0158(9)
C24 0.0463(10) 0.0399(9) 0.0267(8) 0.0000(7) 0.0013(7) 0.0187(8)
C25 0.0342(8) 0.0306(8) 0.0269(8) 0.0048(6) 0.0026(7) 0.0133(7)
C26 0.0367(9) 0.0360(9) 0.0279(8) 0.0050(7) 0.0073(7) 0.0130(7)
C27 0.0344(8) 0.0315(8) 0.0277(8) 0.0058(7) 0.0079(7) 0.0083(7)
C28 0.0278(8) 0.0325(8) 0.0279(8) 0.0039(7) 0.0036(6) 0.0089(7)
C29 0.0330(8) 0.0363(9) 0.0251(8) 0.0048(7) 0.0081(7) 0.0091(7)
C30 0.0521(11) 0.0360(9) 0.0362(10) 0.0142(8) 0.0134(8) 0.0128(8)
C31 0.0558(11) 0.0352(9) 0.0390(10) 0.0101(8) 0.0142(9) 0.0206(9)
C32 0.0294(8) 0.0336(9) 0.0294(8) 0.0013(7) 0.0052(7) 0.0092(7)
C33 0.0346(8) 0.0342(9) 0.0335(9) 0.0032(7) 0.0100(7) 0.0083(7)
C34 0.0363(9) 0.0325(9) 0.0390(10) 0.0023(7) 0.0059(7) 0.0091(7)
C35 0.0412(10) 0.0380(10) 0.0537(12) -0.0040(9) 0.0124(9) 0.0146(8)
C36 0.0375(9) 0.0481(11) 0.0462(11) -0.0001(9) 0.0181(8) 0.0144(9)
C37 0.0277(8) 0.0339(9) 0.0352(9) 0.0028(7) 0.0069(7) 0.0045(7)
C38 0.0500(11) 0.0325(9) 0.0363(9) -0.0017(7) 0.0007(8) 0.0173(8)
C39 0.0558(13) 0.0528(12) 0.0486(12) -0.0063(10) -0.0092(10) 0.0199(11)
C40 0.0806(18) 0.0734(17) 0.0539(15) -0.0117(13) -0.0223(13) 0.0383(15)
C41 0.109(2) 0.0774(18) 0.0397(12) 0.0049(12) -0.0118(14) 0.0534(18)
C42 0.0854(17) 0.0513(12) 0.0406(11) 0.0111(9) 0.0062(11) 0.0305(12)
C43 0.0567(11) 0.0374(9) 0.0322(9) 0.0028(8) 0.0051(8) 0.0215(9)
C44 0.0521(11) 0.0315(9) 0.0387(10) 0.0082(8) 0.0111(8) 0.0160(8)
C45 0.0599(12) 0.0356(10) 0.0448(11) 0.0107(8) 0.0118(10) 0.0121(9)
C46 0.0754(16) 0.0377(11) 0.0664(15) 0.0095(10) 0.0153(13) 0.0187(11)
C47 0.0912(19) 0.0348(11) 0.0798(18) 0.0160(11) -0.0025(15) 0.0111(12)
C48 0.0671(16) 0.0564(15) 0.089(2) 0.0346(14) 0.0100(15) -0.0017(13)
C49 0.0658(15) 0.0662(16) 0.087(2) 0.0314(14) 0.0290(15) 0.0132(13)
C50 0.0630(13) 0.0465(12) 0.0630(14) 0.0197(10) 0.0219(12) 0.0137(11)
C51 0.0445(10) 0.0306(8) 0.0356(9) 0.0026(7) 0.0060(8) 0.0140(8)
C52 0.0479(11) 0.0406(10) 0.0499(12) 0.0018(9) 0.0041(9) 0.0068(9)
C53 0.0586(13) 0.0507(12) 0.0481(12) -0.0039(10) -0.0084(10) 0.0128(11)
C54 0.0684(14) 0.0463(11) 0.0344(10) 0.0021(9) 0.0000(10) 0.0224(11)
C55 0.0510(11) 0.0361(9) 0.0380(10) 0.0063(8) 0.0076(8) 0.0140(9)
C56 0.0413(9) 0.0302(8) 0.0341(9) 0.0006(7) 0.0039(7) 0.0157(8)
C57 0.0494(10) 0.0312(9) 0.0433(10) 0.0078(8) 0.0172(9) 0.0135(8)
C58 0.0669(14) 0.0447(11) 0.0529(13) 0.0113(10) 0.0164(11) 0.0248(11)
C59 0.0862(17) 0.0545(14) 0.0774(18) 0.0278(12) 0.0333(15) 0.0415(13)
C60 0.0920(18) 0.0417(12) 0.0795(18) 0.0115(12) 0.0441(15) 0.0298(13)
C61 0.0776(16) 0.0496(13) 0.0606(15) -0.0036(11) 0.0299(13) 0.0167(12)
C62 0.0641(13) 0.0477(12) 0.0473(12) 0.0022(10) 0.0182(10) 0.0201(10)
N1 0.0322(7) 0.0373(8) 0.0290(7) -0.0007(6) 0.0076(6) 0.0114(6)
N2 0.0439(8) 0.0306(7) 0.0370(8) 0.0028(6) 0.0021(7) 0.0093(7)
O1 0.0691(10) 0.0663(10) 0.0272(7) 0.0093(6) 0.0105(6) 0.0198(8)
O2 0.0335(7) 0.0509(8) 0.0712(10) 0.0071(7) 0.0154(7) 0.0022(6)
S1 0.0333(2) 0.0393(2) 0.0302(2) 0.00539(18) 0.01244(17) 0.00770(18)

loop_
_atom_type_symbol
_atom_type_description
_atom_type_scat_dispersion_real
_atom_type_scat_dispersion_imag
_atom_type_scat_source
C C 0.0033 0.0016 'International Tables Vol C Tables 4.2.6.8 and 6.1.1.4'
H H 0.0000 0.0000 'International Tables Vol C Tables 4.2.6.8 and 6.1.1.4'
N N 0.0061 0.0033 'International Tables Vol C Tables 4.2.6.8 and 6.1.1.4'
O O 0.0106 0.0060 'International Tables Vol C Tables 4.2.6.8 and 6.1.1.4'
S S 0.1246 0.1234 'International Tables Vol C Tables 4.2.6.8 and 6.1.1.4'

loop_
_geom_angle_atom_site_label_1
_geom_angle_atom_site_label_2
_geom_angle_atom_site_label_3
_geom_angle
_geom_angle_site_symmetry_1
_geom_angle_site_symmetry_3
C2 C1 C6 118.75(16) . .
C2 C1 N1 121.19(15) . .
C6 C1 N1 120.04(15) . .
C3 C2 C1 121.14(17) . .
C3 C2 H2 119.4 . .
C1 C2 H2 119.4 . .
C2 C3 C4 120.08(18) . .
C2 C3 H3 120.0 . .
C4 C3 H3 120.0 . .
C5 C4 C3 118.97(18) . .
C5 C4 H4 120.5 . .
C3 C4 H4 120.5 . .
C4 C5 C6 122.37(18) . .
C4 C5 H5 118.8 . .
C6 C5 H5 118.8 . .
C5 C6 C1 118.37(16) . .
C5 C6 C7 120.17(15) . .
C1 C6 C7 121.15(15) . .
C20 C7 C6 109.82(14) . .
C20 C7 C8 108.46(14) . .
C6 C7 C8 109.70(14) . .
C20 C7 C14 110.93(14) . .
C6 C7 C14 105.84(14) . .
C8 C7 C14 112.06(14) . .
C9 C8 C13 117.6(2) . .
C9 C8 C7 119.63(18) . .
C13 C8 C7 122.7(2) . .
C8 C9 C10 121.2(3) . .
C8 C9 H9 119.4 . .
C10 C9 H9 119.4 . .
C11 C10 C9 120.6(3) . .
C11 C10 H10 119.7 . .
C9 C10 H10 119.7 . .
C12 C11 C10 119.2(2) . .
C12 C11 H11 120.4 . .
C10 C11 H11 120.4 . .
C11 C12 C13 120.8(3) . .
C11 C12 H12 119.6 . .
C13 C12 H12 119.6 . .
C8 C13 C12 120.5(3) . .
C8 C13 H13 119.7 . .
C12 C13 H13 119.7 . .
C19 C14 C15 116.36(19) . .
C19 C14 C7 123.29(16) . .
C15 C14 C7 120.33(16) . .
C16 C15 C14 121.6(2) . .
C16 C15 H15 119.2 . .
C14 C15 H15 119.2 . .
C15 C16 C17 120.7(2) . .
C15 C16 H16 119.6 . .
C17 C16 H16 119.6 . .
C18 C17 C16 118.5(2) . .
C18 C17 H17 120.7 . .
C16 C17 H17 120.7 . .
C17 C18 C19 120.8(2) . .
C17 C18 H18 119.6 . .
C19 C18 H18 119.6 . .
C14 C19 C18 121.9(2) . .
C14 C19 H19 119.0 . .
C18 C19 H19 119.0 . .
C21 C20 C25 118.03(16) . .
C21 C20 C7 120.72(15) . .
C25 C20 C7 121.21(14) . .
C22 C21 C20 122.12(18) . .
C22 C21 H21 118.9 . .
C20 C21 H21 118.9 . .
C21 C22 C23 119.47(18) . .
C21 C22 H22 120.3 . .
C23 C22 H22 120.3 . .
C24 C23 C22 119.98(17) . .
C24 C23 H23 120.0 . .
C22 C23 H23 120.0 . .
C23 C24 C25 120.90(17) . .
C23 C24 H24 119.5 . .
C25 C24 H24 119.5 . .
C24 C25 C20 119.48(16) . .
C24 C25 N1 120.03(15) . .
C20 C25 N1 120.49(15) . .
C31 C26 C27 120.80(15) . .
C31 C26 N1 120.76(15) . .
C27 C26 N1 118.43(16) . .
C26 C27 C28 118.63(16) . .
C26 C27 H27 120.7 . .
C28 C27 H27 120.7 . .
C29 C28 C27 118.99(15) . .
C29 C28 C32 113.07(14) . .
C27 C28 C32 127.94(16) . .
C30 C29 C28 122.83(15) . .
C30 C29 S1 126.37(14) . .
C28 C29 S1 110.79(12) . .
C29 C30 C31 117.85(17) . .
C29 C30 H30 121.1 . .
C31 C30 H30 121.1 . .
C30 C31 C26 120.66(16) . .
C30 C31 H31 119.7 . .
C26 C31 H31 119.7 . .
C33 C32 C37 119.00(15) . .
C33 C32 C28 128.52(15) . .
C37 C32 C28 112.42(15) . .
C32 C33 C34 119.08(16) . .
C32 C33 H33 120.5 . .
C34 C33 H33 120.5 . .
C33 C34 C35 120.61(17) . .
C33 C34 N2 117.72(16) . .
C35 C34 N2 121.62(15) . .
C36 C35 C34 120.75(16) . .
C36 C35 H35 119.6 . .
C34 C35 H35 119.6 . .
C35 C36 C37 117.70(17) . .
C35 C36 H36 121.1 . .
C37 C36 H36 121.1 . .
C36 C37 C32 122.61(17) . .
C36 C37 S1 126.59(14) . .
C32 C37 S1 110.70(12) . .
C39 C38 C43 120.4(2) . .
C39 C38 N2 120.8(2) . .
C43 C38 N2 118.80(17) . .
C40 C39 C38 119.5(3) . .
C40 C39 H39 120.2 . .
C38 C39 H39 120.2 . .
C39 C40 C41 120.6(2) . .
C39 C40 H40 119.7 . .
C41 C40 H40 119.7 . .
C42 C41 C40 119.5(2) . .
C42 C41 H41 120.3 . .
C40 C41 H41 120.3 . .
C41 C42 C43 121.7(3) . .
C41 C42 H42 119.2 . .
C43 C42 H42 119.2 . .
C42 C43 C38 118.1(2) . .
C42 C43 C44 125.3(2) . .
C38 C43 C44 116.15(18) . .
C43 C44 C45 113.20(17) . .
C43 C44 C51 106.88(15) . .
C45 C44 C51 110.85(16) . .
C43 C44 C57 106.78(15) . .
C45 C44 C57 111.02(15) . .
C51 C44 C57 107.84(16) . .
C50 C45 C46 117.6(2) . .
C50 C45 C44 122.73(18) . .
C46 C45 C44 119.61(18) . .
C47 C46 C45 121.2(2) . .
C47 C46 H46 119.4 . .
C45 C46 H46 119.4 . .
C48 C47 C46 120.0(2) . .
C48 C47 H47 120.0 . .
C46 C47 H47 120.0 . .
C49 C48 C47 119.9(2) . .
C49 C48 H48 120.0 . .
C47 C48 H48 120.0 . .
C48 C49 C50 120.4(2) . .
C48 C49 H49 119.8 . .
C50 C49 H49 119.8 . .
C45 C50 C49 120.9(2) . .
C45 C50 H50 119.5 . .
C49 C50 H50 119.5 . .
C52 C51 C56 118.57(18) . .
C52 C51 C44 124.14(18) . .
C56 C51 C44 116.81(16) . .
C51 C52 C53 121.0(2) . .
C51 C52 H52 119.5 . .
C53 C52 H52 119.5 . .
C54 C53 C52 119.9(2) . .
C54 C53 H53 120.1 . .
C52 C53 H53 120.1 . .
C55 C54 C53 120.2(2) . .
C55 C54 H54 119.9 . .
C53 C54 H54 119.9 . .
C54 C55 C56 120.7(2) . .
C54 C55 H55 119.7 . .
C56 C55 H55 119.7 . .
C55 C56 N2 122.05(18) . .
C55 C56 C51 119.70(17) . .
N2 C56 C51 118.25(17) . .
C58 C57 C62 118.06(19) . .
C58 C57 C44 121.15(18) . .
C62 C57 C44 120.79(19) . .
C57 C58 C59 120.7(2) . .
C57 C58 H58 119.6 . .
C59 C58 H58 119.6 . .
C60 C59 C58 120.1(3) . .
C60 C59 H59 119.9 . .
C58 C59 H59 119.9 . .
C61 C60 C59 120.1(2) . .
C61 C60 H60 120.0 . .
C59 C60 H60 120.0 . .
C60 C61 C62 120.1(2) . .
C60 C61 H61 120.0 . .
C62 C61 H61 120.0 . .
C61 C62 C57 120.9(2) . .
C61 C62 H62 119.5 . .
C57 C62 H62 119.5 . .
C1 N1 C25 120.26(13) . .
C1 N1 C26 119.47(14) . .
C25 N1 C26 118.81(14) . .
C38 N2 C56 118.94(16) . .
C38 N2 C34 120.85(15) . .
C56 N2 C34 119.96(16) . .
O2 S1 O1 117.65(10) . .
O2 S1 C37 111.82(10) . .
O1 S1 C37 110.21(10) . .
O2 S1 C29 111.21(9) . .
O1 S1 C29 110.46(9) . .
C37 S1 C29 92.74(8) . .

loop_
_geom_bond_atom_site_label_1
_geom_bond_atom_site_label_2
_geom_bond_distance
_geom_bond_site_symmetry_2
C1 C2 1.402(2) .
C1 C6 1.403(2) .
C1 N1 1.411(2) .
C2 C3 1.379(3) .
C2 H2 0.9300 .
C3 C4 1.385(3) .
C3 H3 0.9300 .
C4 C5 1.374(3) .
C4 H4 0.9300 .
C5 C6 1.394(3) .
C5 H5 0.9300 .
C6 C7 1.535(2) .
C7 C20 1.533(2) .
C7 C8 1.544(2) .
C7 C14 1.551(3) .
C8 C9 1.380(3) .
C8 C13 1.383(3) .
C9 C10 1.386(3) .
C9 H9 0.9300 .
C10 C11 1.364(5) .
C10 H10 0.9300 .
C11 C12 1.359(5) .
C11 H11 0.9300 .
C12 C13 1.399(3) .
C12 H12 0.9300 .
C13 H13 0.9300 .
C14 C19 1.376(3) .
C14 C15 1.397(3) .
C15 C16 1.373(4) .
C15 H15 0.9300 .
C16 C17 1.375(3) .
C16 H16 0.9300 .
C17 C18 1.363(3) .
C17 H17 0.9300 .
C18 C19 1.385(3) .
C18 H18 0.9300 .
C19 H19 0.9300 .
C20 C21 1.395(2) .
C20 C25 1.403(2) .
C21 C22 1.378(3) .
C21 H21 0.9300 .
C22 C23 1.382(3) .
C22 H22 0.9300 .
C23 C24 1.377(3) .
C23 H23 0.9300 .
C24 C25 1.402(2) .
C24 H24 0.9300 .
C25 N1 1.412(2) .
C26 C31 1.391(3) .
C26 C27 1.395(2) .
C26 N1 1.437(2) .
C27 C28 1.397(2) .
C27 H27 0.9300 .
C28 C29 1.388(3) .
C28 C32 1.482(2) .
C29 C30 1.376(2) .
C29 S1 1.7712(16) .
C30 C31 1.386(2) .
C30 H30 0.9300 .
C31 H31 0.9300 .
C32 C33 1.385(3) .
C32 C37 1.400(2) .
C33 C34 1.396(2) .
C33 H33 0.9300 .
C34 C35 1.399(3) .
C34 N2 1.434(2) .
C35 C36 1.382(3) .
C35 H35 0.9300 .
C36 C37 1.385(2) .
C36 H36 0.9300 .
C37 S1 1.7696(19) .
C38 C39 1.395(3) .
C38 C43 1.400(3) .
C38 N2 1.405(3) .
C39 C40 1.382(4) .
C39 H39 0.9300 .
C40 C41 1.386(4) .
C40 H40 0.9300 .
C41 C42 1.372(4) .
C41 H41 0.9300 .
C42 C43 1.393(3) .
C42 H42 0.9300 .
C43 C44 1.532(3) .
C44 C45 1.535(3) .
C44 C51 1.536(3) .
C44 C57 1.553(2) .
C45 C50 1.382(3) .
C45 C46 1.400(3) .
C46 C47 1.380(4) .
C46 H46 0.9300 .
C47 C48 1.376(4) .
C47 H47 0.9300 .
C48 C49 1.365(4) .
C48 H48 0.9300 .
C49 C50 1.391(3) .
C49 H49 0.9300 .
C50 H50 0.9300 .
C51 C52 1.387(3) .
C51 C56 1.407(3) .
C52 C53 1.393(3) .
C52 H52 0.9300 .
C53 C54 1.378(3) .
C53 H53 0.9300 .
C54 C55 1.374(3) .
C54 H54 0.9300 .
C55 C56 1.396(3) .
C55 H55 0.9300 .
C56 N2 1.407(2) .
C57 C58 1.386(3) .
C57 C62 1.392(3) .
C58 C59 1.395(3) .
C58 H58 0.9300 .
C59 C60 1.373(4) .
C59 H59 0.9300 .
C60 C61 1.368(4) .
C60 H60 0.9300 .
C61 C62 1.390(3) .
C61 H61 0.9300 .
C62 H62 0.9300 .
O1 S1 1.4357(16) .
O2 S1 1.4321(15) .

loop_
_geom_torsion_atom_site_label_1
_geom_torsion_atom_site_label_2
_geom_torsion_atom_site_label_3
_geom_torsion_atom_site_label_4
_geom_torsion
_geom_torsion_site_symmetry_1
_geom_torsion_site_symmetry_2
_geom_torsion_site_symmetry_3
_geom_torsion_site_symmetry_4
C6 C1 C2 C3 -5.3(3) . . . .
N1 C1 C2 C3 176.1(2) . . . .
C1 C2 C3 C4 0.5(4) . . . .
C2 C3 C4 C5 2.8(4) . . . .
C3 C4 C5 C6 -1.3(4) . . . .
C4 C5 C6 C1 -3.4(4) . . . .
C4 C5 C6 C7 170.3(2) . . . .
C2 C1 C6 C5 6.6(3) . . . .
N1 C1 C6 C5 -174.77(19) . . . .
C2 C1 C6 C7 -167.10(17) . . . .
N1 C1 C6 C7 11.6(3) . . . .
C5 C6 C7 C20 159.36(19) . . . .
C1 C6 C7 C20 -27.1(2) . . . .
C5 C6 C7 C8 40.2(2) . . . .
C1 C6 C7 C8 -146.21(17) . . . .
C5 C6 C7 C14 -80.8(2) . . . .
C1 C6 C7 C14 92.71(19) . . . .
C20 C7 C8 C9 -73.6(2) . . . .
C6 C7 C8 C9 46.4(2) . . . .
C14 C7 C8 C9 163.62(18) . . . .
C20 C7 C8 C13 103.1(2) . . . .
C6 C7 C8 C13 -136.98(19) . . . .
C14 C7 C8 C13 -19.7(2) . . . .
C13 C8 C9 C10 3.1(3) . . . .
C7 C8 C9 C10 180.0(2) . . . .
C8 C9 C10 C11 -0.8(4) . . . .
C9 C10 C11 C12 -1.9(4) . . . .
C10 C11 C12 C13 2.2(4) . . . .
C9 C8 C13 C12 -2.8(3) . . . .
C7 C8 C13 C12 -179.56(18) . . . .
C11 C12 C13 C8 0.2(4) . . . .
C20 C7 C14 C19 8.9(2) . . . .
C6 C7 C14 C19 -110.2(2) . . . .
C8 C7 C14 C19 130.28(19) . . . .
C20 C7 C14 C15 -172.85(18) . . . .
C6 C7 C14 C15 68.1(2) . . . .
C8 C7 C14 C15 -51.5(2) . . . .
C19 C14 C15 C16 -0.6(3) . . . .
C7 C14 C15 C16 -179.0(2) . . . .
C14 C15 C16 C17 1.5(4) . . . .
C15 C16 C17 C18 -1.3(4) . . . .
C16 C17 C18 C19 0.4(4) . . . .
C15 C14 C19 C18 -0.3(3) . . . .
C7 C14 C19 C18 178.0(2) . . . .
C17 C18 C19 C14 0.4(4) . . . .
C6 C7 C20 C21 -160.18(18) . . . .
C8 C7 C20 C21 -40.3(2) . . . .
C14 C7 C20 C21 83.2(2) . . . .
C6 C7 C20 C25 22.0(2) . . . .
C8 C7 C20 C25 141.83(17) . . . .
C14 C7 C20 C25 -94.69(19) . . . .
C25 C20 C21 C22 0.1(3) . . . .
C7 C20 C21 C22 -177.8(2) . . . .
C20 C21 C22 C23 -0.8(4) . . . .
C21 C22 C23 C24 0.4(4) . . . .
C22 C23 C24 C25 0.6(3) . . . .
C23 C24 C25 C20 -1.2(3) . . . .
C23 C24 C25 N1 178.92(17) . . . .
C21 C20 C25 C24 0.9(3) . . . .
C7 C20 C25 C24 178.76(17) . . . .
C21 C20 C25 N1 -179.31(18) . . . .
C7 C20 C25 N1 -1.4(3) . . . .
C31 C26 C27 C28 2.5(3) . . . .
N1 C26 C27 C28 -178.29(15) . . . .
C26 C27 C28 C29 2.0(2) . . . .
C26 C27 C28 C32 -178.61(16) . . . .
C27 C28 C29 C30 -4.6(3) . . . .
C32 C28 C29 C30 175.96(16) . . . .
C27 C28 C29 S1 175.99(12) . . . .
C32 C28 C29 S1 -3.50(19) . . . .
C28 C29 C30 C31 2.4(3) . . . .
S1 C29 C30 C31 -178.19(15) . . . .
C29 C30 C31 C26 2.2(3) . . . .
C27 C26 C31 C30 -4.7(3) . . . .
N1 C26 C31 C30 176.14(17) . . . .
C29 C28 C32 C33 -171.37(18) . . . .
C27 C28 C32 C33 9.2(3) . . . .
C29 C28 C32 C37 5.7(2) . . . .
C27 C28 C32 C37 -173.77(17) . . . .
C37 C32 C33 C34 1.5(3) . . . .
C28 C32 C33 C34 178.35(17) . . . .
C32 C33 C34 C35 3.0(3) . . . .
C32 C33 C34 N2 -174.72(16) . . . .
C33 C34 C35 C36 -4.8(3) . . . .
N2 C34 C35 C36 172.76(19) . . . .
C34 C35 C36 C37 2.0(3) . . . .
C35 C36 C37 C32 2.5(3) . . . .
C35 C36 C37 S1 -173.51(16) . . . .
C33 C32 C37 C36 -4.3(3) . . . .
C28 C32 C37 C36 178.31(17) . . . .
C33 C32 C37 S1 172.27(14) . . . .
C28 C32 C37 S1 -5.08(18) . . . .
C43 C38 C39 C40 3.6(3) . . . .
N2 C38 C39 C40 -174.12(17) . . . .
C38 C39 C40 C41 0.2(3) . . . .
C39 C40 C41 C42 -2.4(3) . . . .
C40 C41 C42 C43 0.9(3) . . . .
C41 C42 C43 C38 2.7(3) . . . .
C41 C42 C43 C44 -169.22(19) . . . .
C39 C38 C43 C42 -4.9(3) . . . .
N2 C38 C43 C42 172.80(16) . . . .
C39 C38 C43 C44 167.72(16) . . . .
N2 C38 C43 C44 -14.6(2) . . . .
C42 C43 C44 C45 -18.7(2) . . . .
C38 C43 C44 C45 169.26(15) . . . .
C42 C43 C44 C51 -141.00(18) . . . .
C38 C43 C44 C51 46.9(2) . . . .
C42 C43 C44 C57 103.8(2) . . . .
C38 C43 C44 C57 -68.3(2) . . . .
C43 C44 C45 C50 125.7(2) . . . .
C51 C44 C45 C50 -114.2(2) . . . .
C57 C44 C45 C50 5.6(3) . . . .
C43 C44 C45 C46 -57.3(3) . . . .
C51 C44 C45 C46 62.8(3) . . . .
C57 C44 C45 C46 -177.4(2) . . . .
C50 C45 C46 C47 -0.1(4) . . . .
C44 C45 C46 C47 -177.3(2) . . . .
C45 C46 C47 C48 0.1(4) . . . .
C46 C47 C48 C49 0.1(5) . . . .
C47 C48 C49 C50 -0.4(5) . . . .
C46 C45 C50 C49 -0.1(4) . . . .
C44 C45 C50 C49 176.9(2) . . . .
C48 C49 C50 C45 0.4(4) . . . .
C43 C44 C51 C52 143.91(19) . . . .
C45 C44 C51 C52 20.1(3) . . . .
C57 C44 C51 C52 -101.6(2) . . . .
C43 C44 C51 C56 -44.1(2) . . . .
C45 C44 C51 C56 -167.91(16) . . . .
C57 C44 C51 C56 70.4(2) . . . .
C56 C51 C52 C53 -1.4(3) . . . .
C44 C51 C52 C53 170.43(19) . . . .
C51 C52 C53 C54 0.3(3) . . . .
C52 C53 C54 C55 1.0(3) . . . .
C53 C54 C55 C56 -1.1(3) . . . .
C54 C55 C56 N2 179.94(17) . . . .
C54 C55 C56 C51 0.0(3) . . . .
C52 C51 C56 C55 1.3(3) . . . .
C44 C51 C56 C55 -171.16(16) . . . .
C52 C51 C56 N2 -178.68(16) . . . .
C44 C51 C56 N2 8.9(2) . . . .
C43 C44 C57 C58 145.94(19) . . . .
C45 C44 C57 C58 -90.2(2) . . . .
C51 C44 C57 C58 31.4(2) . . . .
C43 C44 C57 C62 -34.6(2) . . . .
C45 C44 C57 C62 89.3(2) . . . .
C51 C44 C57 C62 -149.12(19) . . . .
C62 C57 C58 C59 -0.2(3) . . . .
C44 C57 C58 C59 179.3(2) . . . .
C57 C58 C59 C60 0.1(4) . . . .
C58 C59 C60 C61 0.5(4) . . . .
C59 C60 C61 C62 -1.1(4) . . . .
C60 C61 C62 C57 1.0(3) . . . .
C58 C57 C62 C61 -0.3(3) . . . .
C44 C57 C62 C61 -179.82(19) . . . .
C2 C1 N1 C25 -169.13(17) . . . .
C6 C1 N1 C25 12.2(3) . . . .
C2 C1 N1 C26 -3.1(3) . . . .
C6 C1 N1 C26 178.29(16) . . . .
C24 C25 N1 C1 162.42(17) . . . .
C20 C25 N1 C1 -17.4(3) . . . .
C24 C25 N1 C26 -3.7(2) . . . .
C20 C25 N1 C26 176.43(16) . . . .
C31 C26 N1 C1 -59.7(2) . . . .
C27 C26 N1 C1 121.06(19) . . . .
C31 C26 N1 C25 106.5(2) . . . .
C27 C26 N1 C25 -72.7(2) . . . .
C39 C38 N2 C56 151.94(17) . . . .
C43 C38 N2 C56 -25.8(2) . . . .
C39 C38 N2 C34 -33.7(2) . . . .
C43 C38 N2 C34 148.55(16) . . . .
C55 C56 N2 C38 -151.27(17) . . . .
C51 C56 N2 C38 28.7(2) . . . .
C55 C56 N2 C34 34.3(2) . . . .
C51 C56 N2 C34 -145.70(16) . . . .
C33 C34 N2 C38 -76.3(2) . . . .
C35 C34 N2 C38 106.0(2) . . . .
C33 C34 N2 C56 98.0(2) . . . .
C35 C34 N2 C56 -79.7(2) . . . .
C36 C37 S1 O2 -66.70(19) . . . .
C32 C37 S1 O2 116.85(13) . . . .
C36 C37 S1 O1 66.14(19) . . . .
C32 C37 S1 O1 -110.30(14) . . . .
C36 C37 S1 C29 179.14(18) . . . .
C32 C37 S1 C29 2.69(14) . . . .
C30 C29 S1 O2 66.41(19) . . . .
C28 C29 S1 O2 -114.16(14) . . . .
C30 C29 S1 O1 -66.13(19) . . . .
C28 C29 S1 O1 113.30(14) . . . .
C30 C29 S1 C37 -178.90(17) . . . .
C28 C29 S1 C37 0.54(14) . . . .
